data_7117486
loop_
_publ_author_name
'Johnson, Brittany J.'
'Antholine, William E.'
'Lindeman, Sergey V.'
'Mankad, Neal P.'

_publ_section_title
;
 A Cu4S model for the nitrous oxide reductase active sites supported only
 by nitrogen ligands
;
_journal_coden_ASTM CHCOFS
_journal_issue 59
_journal_name_full
;
 Chemical Communications (Cambridge, United Kingdom)
;
_journal_page_first 11860
_journal_page_last 11863
_journal_paper_doi 10.1039/c5cc04675k
_journal_volume 51
_journal_year 2015
_chemical_absolute_configuration unk
_chemical_formula_moiety 'C76 H92 Cu4 N8 S'
_chemical_formula_sum 'C76 H92 Cu4 N8 S'
_chemical_formula_weight 1403.80
_chemical_properties_physical 'Air-sensitive, Moisture-sensitive, Oxygen-sensitive'
_space_group_crystal_system cubic
_space_group_IT_number 218
_space_group_name_Hall 'P -4n 2 3'
_space_group_name_H-M_alt 'P -4 3 n'
_symmetry_space_group_name_Hall 'P -4n 2 3'
_symmetry_space_group_name_H-M 'P -4 3 n'
_atom_sites_solution_hydrogens geom
_atom_sites_solution_primary direct
_atom_sites_solution_secondary difmap
_audit_creation_date 2015-04-29
_audit_creation_method
;
Olex2 1.2
(compiled 2015.01.26 svn.r3150 for OlexSys, GUI svn.r4998)
;
_audit_update_record
;
2015-06-04 deposited with the CCDC.
2015-06-22 downloaded from the CCDC.
;
_cell_angle_alpha 90.00
_cell_angle_beta 90.00
_cell_angle_gamma 90.00
_cell_formula_units_Z 6
_cell_length_a 21.82156(6)
_cell_length_b 21.82156(6)
_cell_length_c 21.82156(6)
_cell_measurement_reflns_used 38038
_cell_measurement_temperature 100.00(10)
_cell_measurement_theta_max 74.0380
_cell_measurement_theta_min 4.0180
_cell_volume 10391.00(5)
_computing_cell_refinement 'CrysAlisPro 1.171.38.30a (Agilent, 2015)'
_computing_data_collection 'CrysAlisPro 1.171.38.30a (Agilent, 2015)'
_computing_data_reduction 'CrysAlisPro 1.171.38.30a (Agilent, 2015)'
_computing_molecular_graphics 'Olex2 (Dolomanov et al., 2009)'
_computing_publication_material 'Olex2 (Dolomanov et al., 2009)'
_computing_structure_refinement 'XL (Sheldrick, 2008)'
_computing_structure_solution 'XS (Sheldrick, 2008)'
_diffrn_ambient_environment N~2~
_diffrn_ambient_temperature 100.00(10)
_diffrn_detector 'CCD plate'
_diffrn_detector_area_resol_mean 10.3756
_diffrn_detector_type Atlas
_diffrn_measured_fraction_theta_full 1.000
_diffrn_measured_fraction_theta_max 0.999
_diffrn_measurement_details
;
List of Runs (angles in degrees, time in seconds):

  1  \w     14.00  82.00   1.00    1.00    --   41.52 -99.00 -90.00   68
  2  \w     28.00  68.00   1.00    1.00    --   41.52-125.00-150.00   40
  3  \w     54.00 128.00   1.00    3.00    --  108.29 -61.00-120.00   74
  4  \w     89.00 120.00   1.00    3.00    --  108.29-125.00-120.00   31
  5  \w     58.00  84.00   1.00    3.00    --  108.29-112.00 -97.00   26
  6  \w     34.00  60.00   1.00    3.00    --  108.29-125.00-120.00   26
  7  \w     25.00 105.00   1.00    3.00    --  108.29 -94.00 -90.00   80
  8  \w     51.00 136.00   1.00    3.00    --  108.29 -77.00  30.00   85
  9  \w     83.00 141.00   1.00    3.00    --  108.29 -77.00  90.00   58
 10  \w     45.00 122.00   1.00    3.00    --  108.29-125.00  60.00   77
 11  \w     30.00 133.00   1.00    3.00    --  108.29 -30.00   0.00  103
 12  \w     82.00 140.00   1.00    3.00    --  108.29  45.00-120.00   58
 13  \w    143.00 169.00   1.00    3.00    --  108.29  45.00-180.00   26
 14  \w     81.00 131.00   1.00    3.00    --  108.29  45.00-180.00   50
 15  \w     28.00 159.00   1.00    3.00    --  108.29 -15.00-150.00  131
 16  \w    -65.00  32.00   1.00    1.00    --  -41.52  57.00 150.00   97
 17  \w   -110.00 -18.00   1.00    1.00    --  -41.52 -57.00   0.00   92
 18  \w   -118.00 -93.00   1.00    1.00    --  -41.52 -99.00 -60.00   25
 19  \w   -123.00 -81.00   1.00    1.00    --  -41.52 -99.00  90.00   42
 20  \w   -122.00 -89.00   1.00    1.00    --  -41.52 -99.00 150.00   33
;
_diffrn_measurement_device 'four-circle diffractometer'
_diffrn_measurement_device_type 'SuperNova, Dual, Cu at zero, Atlas'
_diffrn_measurement_method '\w scans'
_diffrn_orient_matrix_type 'CrysAlisPro convention (1999,Acta A55,543-557)'
_diffrn_orient_matrix_UB_11 -0.0175036000
_diffrn_orient_matrix_UB_12 0.0437035000
_diffrn_orient_matrix_UB_13 0.0525860000
_diffrn_orient_matrix_UB_21 -0.0299013000
_diffrn_orient_matrix_UB_22 -0.0537196000
_diffrn_orient_matrix_UB_23 0.0346848000
_diffrn_orient_matrix_UB_31 0.0615483000
_diffrn_orient_matrix_UB_32 -0.0137869000
_diffrn_orient_matrix_UB_33 0.0317815000
_diffrn_radiation_monochromator mirror
_diffrn_radiation_probe x-ray
_diffrn_radiation_type CuK\a
_diffrn_radiation_wavelength 1.54184
_diffrn_reflns_av_R_equivalents 0.0357
_diffrn_reflns_av_unetI/netI 0.0098
_diffrn_reflns_limit_h_max 26
_diffrn_reflns_limit_h_min -23
_diffrn_reflns_limit_k_max 26
_diffrn_reflns_limit_k_min -27
_diffrn_reflns_limit_l_max 27
_diffrn_reflns_limit_l_min -23
_diffrn_reflns_number 78257
_diffrn_reflns_theta_full 72.00
_diffrn_reflns_theta_max 74.22
_diffrn_reflns_theta_min 2.86
_diffrn_source 'micro-focus sealed X-ray tube'
_diffrn_source_type 'SuperNova (Cu) X-ray Source'
_exptl_absorpt_coefficient_mu 2.028
_exptl_absorpt_correction_T_max 0.781
_exptl_absorpt_correction_T_min 0.622
_exptl_absorpt_correction_type gaussian
_exptl_absorpt_process_details
;
CrysAlisPro 1.171.38.30a (Agilent, 2015)
Numerical absorption correction based on gaussian integration over
            a multifaceted crystal model
Empirical absorption correction using spherical harmonics,
 implemented in SCALE3 ABSPACK scaling algorithm.
;
_exptl_crystal_colour black
_exptl_crystal_colour_primary black
_exptl_crystal_density_diffrn 1.346
_exptl_crystal_density_method 'not measured'
_exptl_crystal_description prism
_exptl_crystal_F_000 4416
_exptl_crystal_size_max 0.374
_exptl_crystal_size_mid 0.268
_exptl_crystal_size_min 0.148
_refine_diff_density_max 0.177
_refine_diff_density_min -0.306
_refine_diff_density_rms 0.039
_refine_ls_abs_structure_details 'Flack H D (1983), Acta Cryst. A39, 876-881'
_refine_ls_abs_structure_Flack 0.0(8)
_refine_ls_extinction_method none
_refine_ls_goodness_of_fit_ref 1.119
_refine_ls_hydrogen_treatment constr
_refine_ls_matrix_type full
_refine_ls_number_parameters 220
_refine_ls_number_reflns 3548
_refine_ls_number_restraints 0
_refine_ls_restrained_S_all 1.119
_refine_ls_R_factor_all 0.0253
_refine_ls_R_factor_gt 0.0245
_refine_ls_shift/su_max 0.001
_refine_ls_shift/su_mean 0.000
_refine_ls_structure_factor_coef Fsqd
_refine_ls_weighting_details 'calc w=1/[\s^2^(Fo^2^)+(0.0419P)^2^+1.9688P] where P=(Fo^2^+2Fc^2^)/3'
_refine_ls_weighting_scheme calc
_refine_ls_wR_factor_gt 0.0674
_refine_ls_wR_factor_ref 0.0684
_reflns_number_gt 3467
_reflns_number_total 3548
_reflns_threshold_expression >2sigma(I)
_cod_data_source_file c5cc04675k2.cif
_cod_data_source_block neal1pa
_cod_original_cell_volume 10391.01(5)
_cod_database_code 7117486
_chemical_oxdiff_formula 'Cu4 S2 N8 C76 H92'
_reflns_odcompleteness_completeness 99.95
_reflns_odcompleteness_iscentric 1
_reflns_odcompleteness_theta 66.97
_olex2_refinement_description
;
1. Twinned data refinement
 Scales: 0.511(17) 0.489(17)
2. Fixed Uiso
 At 1.2 times of:
  All C(H) groups
 At 1.5 times of:
  All C(H,H,H) groups
3. Others
 Fixed Sof: Cu1A(0.5) Cu1B(0.5) S1(0.25)
4.a Aromatic/amide H refined with riding coordinates:
 C3(H3), C5(H5), C10(H10), C13(H13), C15(H15)
4.b Idealised Me refined as rotating group:
 C7(H7A,H7B,H7C), C8(H8A,H8B,H8C), C9(H9A,H9B,H9C), C17(H17A,H17B,H17C),
 C18(H18A,H18B,H18C), C19(H19A,H19B,H19C)
;
_olex2_date_sample_data_collection 2015-04-28
_olex2_date_sample_submission 2015-04-27
_olex2_submission_special_instructions 'No special instructions were received'
_oxdiff_exptl_absorpt_empirical_details
;
Empirical correction (ABSPACK) includes:
- Absorption correction using spherical harmonics
- Frame scaling
;
_oxdiff_exptl_absorpt_empirical_full_max 1.771
_oxdiff_exptl_absorpt_empirical_full_min 0.725

loop_
_space_group_symop_id
_space_group_symop_operation_xyz
1 'x, y, z'
2 'y+1/2, -x+1/2, -z+1/2'
3 '-x, -y, z'
4 '-y+1/2, x+1/2, -z+1/2'
5 '-x+1/2, z+1/2, -y+1/2'
6 'x, -y, -z'
7 '-x+1/2, -z+1/2, y+1/2'
8 '-z+1/2, -y+1/2, x+1/2'
9 '-x, y, -z'
10 'z+1/2, -y+1/2, -x+1/2'
11 'z, x, y'
12 'y, z, x'
13 '-y, -z, x'
14 'z, -x, -y'
15 '-y, z, -x'
16 '-z, -x, y'
17 '-z, x, -y'
18 'y, -z, -x'
19 '-y+1/2, -x+1/2, z+1/2'
20 'y+1/2, x+1/2, z+1/2'
21 'x+1/2, -z+1/2, -y+1/2'
22 'x+1/2, z+1/2, y+1/2'
23 '-z+1/2, y+1/2, -x+1/2'
24 'z+1/2, y+1/2, x+1/2'

loop_
_atom_site_label
_atom_site_type_symbol
_atom_site_fract_x
_atom_site_fract_y
_atom_site_fract_z
_atom_site_U_iso_or_equiv
_atom_site_adp_type
_atom_site_occupancy
_atom_site_calc_flag
_atom_site_disorder_assembly
_atom_site_disorder_group
_atom_site_site_symmetry_order
_atom_site_refinement_flags_posn
_atom_site_refinement_flags_adp
_atom_site_refinement_flags_occupancy
Cu1A Cu -0.01348(2) 0.412127(19) 0.26372(2) 0.01502(10) Uani 0.50 d A 1 1 . . .
Cu1B Cu 0.00635(2) 0.411157(19) 0.23618(2) 0.01527(10) Uani 0.50 d A 2 1 . . .
S1 S 0.0000 0.5000 0.30919(4) 0.01490(17) Uani 0.50 d . . 2 S T P
N1 N 0.05663(6) 0.35941(5) 0.28918(6) 0.0205(2) Uani 1 d . . 1 . . .
N2 N 0.13568(5) 0.43230(5) 0.28907(6) 0.0201(2) Uani 1 d . . 1 . . .
C1 C 0.03937(6) 0.29966(6) 0.31033(7) 0.0196(3) Uani 1 d A . 1 . . .
C2 C -0.00578(7) 0.29558(7) 0.35605(7) 0.0229(3) Uani 1 d . . 1 . . .
C3 C -0.02612(7) 0.23783(8) 0.37481(7) 0.0249(3) Uani 1 d A . 1 . . .
H3 H -0.0566 0.2351 0.4058 0.030 Uiso 1 calc . . 1 R . .
C4 C -0.00295(7) 0.18459(7) 0.34931(7) 0.0247(3) Uani 1 d . . 1 . . .
C5 C 0.04316(7) 0.18967(7) 0.30523(7) 0.0230(3) Uani 1 d A . 1 . . .
H5 H 0.0603 0.1534 0.2884 0.028 Uiso 1 calc . . 1 R . .
C6 C 0.06472(6) 0.24618(6) 0.28522(7) 0.0204(3) Uani 1 d . . 1 . . .
C7 C -0.03297(8) 0.35218(8) 0.38474(10) 0.0368(4) Uani 1 d A . 1 . . .
H7A H -0.0587 0.3734 0.3546 0.055 Uiso 1 calc . . 1 GR . .
H7B H 0.0000 0.3795 0.3981 0.055 Uiso 1 calc . . 1 GR . .
H7C H -0.0580 0.3405 0.4202 0.055 Uiso 1 calc . . 1 GR . .
C8 C -0.02838(8) 0.12260(8) 0.36731(9) 0.0337(4) Uani 1 d A . 1 . . .
H8A H -0.0443 0.1018 0.3308 0.051 Uiso 1 calc . . 1 GR . .
H8B H -0.0615 0.1281 0.3971 0.051 Uiso 1 calc . . 1 GR . .
H8C H 0.0043 0.0978 0.3857 0.051 Uiso 1 calc . . 1 GR . .
C9 C 0.11402(7) 0.24786(7) 0.23665(7) 0.0245(3) Uani 1 d A . 1 . . .
H9A H 0.1543 0.2505 0.2563 0.037 Uiso 1 calc . . 1 GR . .
H9B H 0.1079 0.2837 0.2103 0.037 Uiso 1 calc . . 1 GR . .
H9C H 0.1119 0.2105 0.2118 0.037 Uiso 1 calc . . 1 GR . .
C10 C 0.11263(6) 0.37809(6) 0.30240(6) 0.0171(3) Uani 1 d A . 1 . . .
H10 H 0.1385 0.3500 0.3233 0.021 Uiso 1 calc . . 1 R . .
C11 C 0.19742(6) 0.44361(6) 0.30852(7) 0.0181(3) Uani 1 d A . 1 . . .
C12 C 0.24719(6) 0.41316(7) 0.28177(7) 0.0217(3) Uani 1 d . . 1 . . .
C13 C 0.30641(7) 0.42893(7) 0.29961(8) 0.0265(3) Uani 1 d A . 1 . . .
H13 H 0.3402 0.4084 0.2813 0.032 Uiso 1 calc . . 1 R . .
C14 C 0.31760(7) 0.47381(8) 0.34350(8) 0.0311(4) Uani 1 d . . 1 . . .
C15 C 0.26750(8) 0.50178(8) 0.37118(7) 0.0283(3) Uani 1 d A . 1 . . .
H15 H 0.2744 0.5313 0.4024 0.034 Uiso 1 calc . . 1 R . .
C16 C 0.20747(7) 0.48772(7) 0.35443(7) 0.0234(3) Uani 1 d . . 1 . . .
C17 C 0.23858(8) 0.36494(7) 0.23308(8) 0.0275(3) Uani 1 d A . 1 . . .
H17A H 0.2307 0.3252 0.2525 0.041 Uiso 1 calc . . 1 GR . .
H17B H 0.2757 0.3622 0.2080 0.041 Uiso 1 calc . . 1 GR . .
H17C H 0.2037 0.3760 0.2071 0.041 Uiso 1 calc . . 1 GR . .
C18 C 0.38237(9) 0.49347(11) 0.35842(11) 0.0485(5) Uani 1 d A . 1 . . .
H18A H 0.3897 0.5345 0.3418 0.073 Uiso 1 calc . . 1 GR . .
H18B H 0.4114 0.4645 0.3401 0.073 Uiso 1 calc . . 1 GR . .
H18C H 0.3879 0.4941 0.4030 0.073 Uiso 1 calc . . 1 GR . .
C19 C 0.15487(8) 0.52039(8) 0.38446(9) 0.0371(4) Uani 1 d A . 1 . . .
H19A H 0.1694 0.5414 0.4214 0.056 Uiso 1 calc . . 1 GR . .
H19B H 0.1232 0.4906 0.3956 0.056 Uiso 1 calc . . 1 GR . .
H19C H 0.1377 0.5505 0.3559 0.056 Uiso 1 calc . . 1 GR . .

loop_
_atom_site_aniso_label
_atom_site_aniso_U_11
_atom_site_aniso_U_22
_atom_site_aniso_U_33
_atom_site_aniso_U_23
_atom_site_aniso_U_13
_atom_site_aniso_U_12
Cu1A 0.0141(2) 0.01257(19) 0.0184(2) -0.00026(17) -0.00124(18) 0.00042(15)
Cu1B 0.0141(2) 0.01281(19) 0.0189(2) 0.00063(18) -0.00159(18) -0.00062(16)
S1 0.0121(3) 0.0137(4) 0.0189(4) 0.000 0.000 -0.0001(3)
N1 0.0177(5) 0.0144(5) 0.0293(6) 0.0044(5) -0.0044(5) -0.0021(4)
N2 0.0154(5) 0.0183(5) 0.0265(6) 0.0033(5) -0.0035(5) -0.0014(4)
C1 0.0178(6) 0.0160(6) 0.0250(7) 0.0039(5) -0.0048(5) -0.0015(5)
C2 0.0208(7) 0.0209(7) 0.0269(7) 0.0002(6) -0.0009(6) -0.0004(5)
C3 0.0205(7) 0.0269(7) 0.0273(7) 0.0046(6) 0.0000(5) -0.0052(6)
C4 0.0231(7) 0.0211(7) 0.0300(8) 0.0074(6) -0.0059(6) -0.0029(6)
C5 0.0204(7) 0.0175(6) 0.0309(8) 0.0012(6) -0.0044(6) 0.0014(5)
C6 0.0179(6) 0.0193(7) 0.0240(7) 0.0031(5) -0.0046(5) -0.0005(5)
C7 0.0310(9) 0.0285(8) 0.0509(11) -0.0096(8) 0.0103(8) 0.0000(7)
C8 0.0275(8) 0.0253(8) 0.0483(10) 0.0120(7) -0.0029(7) -0.0049(6)
C9 0.0223(6) 0.0242(7) 0.0270(7) -0.0009(6) 0.0004(6) 0.0012(6)
C10 0.0171(6) 0.0158(6) 0.0184(6) 0.0017(5) -0.0003(5) 0.0017(5)
C11 0.0149(6) 0.0165(6) 0.0230(7) 0.0028(5) -0.0009(5) 0.0001(5)
C12 0.0194(6) 0.0193(6) 0.0264(7) 0.0061(6) 0.0027(5) 0.0019(5)
C13 0.0181(7) 0.0254(7) 0.0361(8) 0.0098(6) 0.0036(6) 0.0032(6)
C14 0.0207(7) 0.0328(8) 0.0400(9) 0.0123(7) -0.0071(6) -0.0056(6)
C15 0.0313(8) 0.0265(7) 0.0271(7) 0.0003(6) -0.0060(6) -0.0061(7)
C16 0.0242(7) 0.0202(7) 0.0259(7) 0.0008(6) 0.0005(6) -0.0031(6)
C17 0.0313(8) 0.0203(6) 0.0308(8) -0.0005(6) 0.0093(7) 0.0032(6)
C18 0.0272(8) 0.0552(12) 0.0630(13) 0.0149(11) -0.0155(9) -0.0135(9)
C19 0.0379(9) 0.0259(8) 0.0476(10) -0.0098(8) 0.0134(8) -0.0027(7)

loop_
_atom_type_symbol
_atom_type_description
_atom_type_scat_dispersion_real
_atom_type_scat_dispersion_imag
_atom_type_scat_source
C C 0.0181 0.0091 'International Tables Vol C Tables 4.2.6.8 and 6.1.1.4'
H H 0.0000 0.0000 'International Tables Vol C Tables 4.2.6.8 and 6.1.1.4'
Cu Cu -1.9646 0.5888 'International Tables Vol C Tables 4.2.6.8 and 6.1.1.4'
N N 0.0311 0.0180 'International Tables Vol C Tables 4.2.6.8 and 6.1.1.4'
S S 0.3331 0.5567 'International Tables Vol C Tables 4.2.6.8 and 6.1.1.4'

loop_
_exptl_crystal_face_index_h
_exptl_crystal_face_index_k
_exptl_crystal_face_index_l
_exptl_crystal_face_perp_dist
-2 10 10 0.1218
2 -10 -10 0.1218
10 1 -10 0.1011
-10 10 -1 0.1561
9 10 2 0.1220
0 9 -11 0.1041
-9 2 -10 0.1114
-11 -8 -5 0.1646
11 -9 -2 0.1230
1 -8 12 0.0332
5 13 1 0.1078
-9 -1 11 0.1474

loop_
_geom_angle_atom_site_label_1
_geom_angle_atom_site_label_2
_geom_angle_atom_site_label_3
_geom_angle
_geom_angle_site_symmetry_1
_geom_angle_site_symmetry_3
Cu1A Cu1A Cu1A 87.394(9) 4 2_455
S1 Cu1A Cu1A 58.803(15) . 4
S1 Cu1A Cu1A 58.802(15) . 2_455
S1 Cu1A Cu1A 47.981(13) 2_455 2_455
S1 Cu1A Cu1A 47.982(13) 2_455 4
S1 Cu1A S1 66.45(4) . 2_455
N1 Cu1A Cu1A 163.28(4) . 2_455
N1 Cu1A Cu1A 77.79(4) . 4
N1 Cu1A S1 121.86(4) . 2_455
N1 Cu1A S1 106.10(4) . .
N2 Cu1A Cu1A 86.84(4) 2_455 2_455
N2 Cu1A Cu1A 131.31(5) 2_455 4
N2 Cu1A S1 145.12(4) 2_455 .
N2 Cu1A S1 96.04(4) 2_455 2_455
N2 Cu1A N1 108.73(5) 2_455 .
Cu1B Cu1B Cu1B 87.364(9) 4 2_455
S1 Cu1B Cu1B 58.791(15) 2_455 2_455
S1 Cu1B Cu1B 58.792(15) 2_455 4
S1 Cu1B Cu1B 47.929(12) . 2_455
S1 Cu1B Cu1B 47.930(12) . 4
S1 Cu1B S1 66.34(4) 2_455 .
N1 Cu1B Cu1B 86.58(4) . 4
N1 Cu1B Cu1B 131.10(5) . 2_455
N1 Cu1B S1 95.82(4) . .
N1 Cu1B S1 144.89(4) . 2_455
N1 Cu1B N2 108.85(5) . 2_455
N2 Cu1B Cu1B 163.34(4) 2_455 4
N2 Cu1B Cu1B 77.79(4) 2_455 2_455
N2 Cu1B S1 106.22(4) 2_455 2_455
N2 Cu1B S1 121.81(4) 2_455 .
Cu1A S1 Cu1A 73.21(2) . 4
Cu1A S1 Cu1A 73.21(2) 3_565 2_455
Cu1A S1 Cu1A 125.82(5) 3_565 .
Cu1A S1 Cu1A 101.29(4) 2_455 4
Cu1A S1 Cu1A 73.22(2) . 2_455
Cu1A S1 Cu1A 73.21(2) 3_565 4
Cu1A S1 Cu1B 57.684(19) 4 .
Cu1A S1 Cu1B 67.51(2) . 2_455
Cu1A S1 Cu1B 112.50(4) 3_565 .
Cu1A S1 Cu1B 16.242(15) . .
Cu1A S1 Cu1B 88.23(3) . 4
Cu1A S1 Cu1B 74.37(2) 4 3_565
Cu1A S1 Cu1B 16.240(15) 3_565 3_565
Cu1A S1 Cu1B 74.37(2) 2_455 .
Cu1A S1 Cu1B 112.50(4) . 3_565
Cu1A S1 Cu1B 57.685(19) 2_455 3_565
Cu1A S1 Cu1B 88.23(3) 3_565 2_455
Cu1A S1 Cu1B 67.51(2) 3_565 4
Cu1B S1 Cu1A 112.58(4) 2_455 4
Cu1B S1 Cu1A 16.325(14) 4 4
Cu1B S1 Cu1A 16.325(14) 2_455 2_455
Cu1B S1 Cu1A 112.58(4) 4 2_455
Cu1B S1 Cu1B 73.276(19) 2_455 3_565
Cu1B S1 Cu1B 73.277(19) 2_455 .
Cu1B S1 Cu1B 73.275(19) 4 .
Cu1B S1 Cu1B 101.31(4) 3_565 .
Cu1B S1 Cu1B 73.276(19) 4 3_565
Cu1B S1 Cu1B 126.01(5) 2_455 4
Cu1B N1 Cu1A 21.61(2) . .
C1 N1 Cu1A 114.39(9) . .
C1 N1 Cu1B 124.66(9) . .
C10 N1 Cu1A 126.39(9) . .
C10 N1 Cu1B 118.08(9) . .
C10 N1 C1 116.99(12) . .
Cu1A N2 Cu1B 21.632(19) 4 4
C10 N2 Cu1A 118.03(10) . 4
C10 N2 Cu1B 126.44(10) . 4
C10 N2 C11 116.59(11) . .
C11 N2 Cu1A 124.91(9) . 4
C11 N2 Cu1B 115.15(9) . 4
C2 C1 N1 118.07(13) . .
C6 C1 N1 121.82(13) . .
C6 C1 C2 120.07(13) . .
C1 C2 C7 121.29(14) . .
C3 C2 C1 119.20(14) . .
C3 C2 C7 119.51(14) . .
C2 C3 H3 119.2 . .
C4 C3 C2 121.55(14) . .
C4 C3 H3 119.2 . .
C3 C4 C5 118.27(13) . .
C3 C4 C8 120.79(15) . .
C5 C4 C8 120.92(14) . .
C4 C5 H5 119.0 . .
C6 C5 C4 122.05(14) . .
C6 C5 H5 119.0 . .
C1 C6 C9 122.31(13) . .
C5 C6 C1 118.80(14) . .
C5 C6 C9 118.88(13) . .
C2 C7 H7A 109.5 . .
C2 C7 H7B 109.5 . .
C2 C7 H7C 109.5 . .
H7A C7 H7B 109.5 . .
H7A C7 H7C 109.5 . .
H7B C7 H7C 109.5 . .
C4 C8 H8A 109.5 . .
C4 C8 H8B 109.5 . .
C4 C8 H8C 109.5 . .
H8A C8 H8B 109.5 . .
H8A C8 H8C 109.5 . .
H8B C8 H8C 109.5 . .
C6 C9 H9A 109.5 . .
C6 C9 H9B 109.5 . .
C6 C9 H9C 109.5 . .
H9A C9 H9B 109.5 . .
H9A C9 H9C 109.5 . .
H9B C9 H9C 109.5 . .
N1 C10 H10 117.2 . .
N2 C10 N1 125.61(12) . .
N2 C10 H10 117.2 . .
C12 C11 N2 121.58(13) . .
C12 C11 C16 120.03(13) . .
C16 C11 N2 118.37(13) . .
C11 C12 C17 121.88(13) . .
C13 C12 C11 119.06(14) . .
C13 C12 C17 119.04(13) . .
C12 C13 H13 119.0 . .
C14 C13 C12 121.95(15) . .
C14 C13 H13 119.0 . .
C13 C14 C18 120.78(17) . .
C15 C14 C13 118.04(14) . .
C15 C14 C18 121.12(18) . .
C14 C15 H15 119.1 . .
C14 C15 C16 121.90(15) . .
C16 C15 H15 119.1 . .
C11 C16 C19 121.09(14) . .
C15 C16 C11 118.94(14) . .
C15 C16 C19 119.96(14) . .
C12 C17 H17A 109.5 . .
C12 C17 H17B 109.5 . .
C12 C17 H17C 109.5 . .
H17A C17 H17B 109.5 . .
H17A C17 H17C 109.5 . .
H17B C17 H17C 109.5 . .
C14 C18 H18A 109.5 . .
C14 C18 H18B 109.5 . .
C14 C18 H18C 109.5 . .
H18A C18 H18B 109.5 . .
H18A C18 H18C 109.5 . .
H18B C18 H18C 109.5 . .
C16 C19 H19A 109.5 . .
C16 C19 H19B 109.5 . .
C16 C19 H19C 109.5 . .
H19A C19 H19B 109.5 . .
H19A C19 H19C 109.5 . .
H19B C19 H19C 109.5 . .

loop_
_geom_bond_atom_site_label_1
_geom_bond_atom_site_label_2
_geom_bond_distance
_geom_bond_site_symmetry_2
Cu1A Cu1A 2.8081(6) 2_455
Cu1A Cu1A 2.8080(6) 4
Cu1A S1 2.1790(6) .
Cu1A S1 2.5089(7) 2_455
Cu1A N1 1.9933(13) .
Cu1A N2 1.9530(13) 2_455
Cu1B Cu1B 2.8141(6) 2_455
Cu1B Cu1B 2.8140(6) 4
Cu1B S1 2.5132(7) .
Cu1B S1 2.1813(6) 2_455
Cu1B N1 1.9538(13) .
Cu1B N2 1.9895(12) 2_455
S1 Cu1A 2.5089(7) 2_455
S1 Cu1A 2.5089(7) 4
S1 Cu1A 2.1790(6) 3_565
S1 Cu1B 2.1812(6) 4
S1 Cu1B 2.5131(7) 3_565
S1 Cu1B 2.1812(6) 2_455
N1 C1 1.4334(18) .
N1 C10 1.3199(19) .
N2 Cu1A 1.9530(13) 4
N2 Cu1B 1.9896(12) 4
N2 C10 1.3181(18) .
N2 C11 1.4340(17) .
C1 C2 1.405(2) .
C1 C6 1.403(2) .
C2 C3 1.397(2) .
C2 C7 1.506(2) .
C3 H3 0.9500 .
C3 C4 1.384(2) .
C4 C5 1.396(2) .
C4 C8 1.514(2) .
C5 H5 0.9500 .
C5 C6 1.390(2) .
C6 C9 1.511(2) .
C7 H7A 0.9800 .
C7 H7B 0.9800 .
C7 H7C 0.9800 .
C8 H8A 0.9800 .
C8 H8B 0.9800 .
C8 H8C 0.9800 .
C9 H9A 0.9800 .
C9 H9B 0.9800 .
C9 H9C 0.9800 .
C10 H10 0.9500 .
C11 C12 1.401(2) .
C11 C16 1.407(2) .
C12 C13 1.393(2) .
C12 C17 1.507(2) .
C13 H13 0.9500 .
C13 C14 1.391(3) .
C14 C15 1.390(3) .
C14 C18 1.513(2) .
C15 H15 0.9500 .
C15 C16 1.394(2) .
C16 C19 1.502(2) .
C17 H17A 0.9800 .
C17 H17B 0.9800 .
C17 H17C 0.9800 .
C18 H18A 0.9800 .
C18 H18B 0.9800 .
C18 H18C 0.9800 .
C19 H19A 0.9800 .
C19 H19B 0.9800 .
C19 H19C 0.9800 .

loop_
_geom_torsion_atom_site_label_1
_geom_torsion_atom_site_label_2
_geom_torsion_atom_site_label_3
_geom_torsion_atom_site_label_4
_geom_torsion
_geom_torsion_site_symmetry_1
_geom_torsion_site_symmetry_2
_geom_torsion_site_symmetry_3
_geom_torsion_site_symmetry_4
Cu1A Cu1A S1 Cu1A 53.865(16) 4 . . 3_565
Cu1A Cu1A S1 Cu1A -53.867(16) 2_455 . . 3_565
Cu1A Cu1A S1 Cu1A 107.73(3) 4 . . 2_455
Cu1A Cu1A S1 Cu1A -107.73(3) 2_455 . . 4
Cu1A Cu1A S1 Cu1B 123.99(4) 4 . . 2_455
Cu1A Cu1A S1 Cu1B -91.67(5) 2_455 . . .
Cu1A Cu1A S1 Cu1B -114.24(4) 2_455 . . 4
Cu1A Cu1A S1 Cu1B 16.255(15) 2_455 . . 2_455
Cu1A Cu1A S1 Cu1B 64.56(2) 4 . . 3_565
Cu1A Cu1A S1 Cu1B -6.510(18) 4 . . 4
Cu1A Cu1A S1 Cu1B -43.17(2) 2_455 . . 3_565
Cu1A Cu1A S1 Cu1B 16.06(5) 4 . . .
Cu1A Cu1A N1 Cu1B -53.40(5) 4 . . .
Cu1A Cu1A N1 Cu1B -81.49(18) 2_455 . . .
Cu1A Cu1A N1 C1 155.08(15) 2_455 . . .
Cu1A Cu1A N1 C1 -176.83(11) 4 . . .
Cu1A Cu1A N1 C10 -7.3(3) 2_455 . . .
Cu1A Cu1A N1 C10 20.79(12) 4 . . .
Cu1A N1 C1 C2 -51.70(16) . . . .
Cu1A N1 C1 C6 126.10(12) . . . .
Cu1A N1 C10 N2 -15.1(2) . . . .
Cu1A N2 C10 N1 -8.4(2) 4 . . .
Cu1A N2 C11 C12 -102.91(14) 4 . . .
Cu1A N2 C11 C16 75.31(16) 4 . . .
Cu1B Cu1B S1 Cu1A 66.62(5) 2_455 . . .
Cu1B Cu1B S1 Cu1A 120.03(3) 4 . . 2_455
Cu1B Cu1B S1 Cu1A -156.38(6) 4 . . .
Cu1B Cu1B S1 Cu1A -16.966(14) 2_455 . . 2_455
Cu1B Cu1B S1 Cu1A -80.83(3) 2_455 . . 3_565
Cu1B Cu1B S1 Cu1A 5.350(17) 4 . . 4
Cu1B Cu1B S1 Cu1A -131.64(3) 2_455 . . 4
Cu1B Cu1B S1 Cu1A 56.16(2) 4 . . 3_565
Cu1B Cu1B S1 Cu1B 68.497(19) 4 . . 3_565
Cu1B Cu1B S1 Cu1B -136.99(4) 2_455 . . 4
Cu1B Cu1B S1 Cu1B 136.99(4) 4 . . 2_455
Cu1B Cu1B S1 Cu1B -68.497(19) 2_455 . . 3_565
Cu1B Cu1B N1 Cu1A 100.88(5) 4 . . .
Cu1B Cu1B N1 Cu1A 17.38(5) 2_455 . . .
Cu1B Cu1B N1 C1 84.91(12) 2_455 . . .
Cu1B Cu1B N1 C1 168.41(12) 4 . . .
Cu1B Cu1B N1 C10 -17.72(11) 4 . . .
Cu1B Cu1B N1 C10 -101.22(11) 2_455 . . .
Cu1B N1 C1 C2 -73.63(16) . . . .
Cu1B N1 C1 C6 104.17(14) . . . .
Cu1B N1 C10 N2 8.6(2) . . . .
Cu1B N2 C10 N1 15.2(2) 4 . . .
Cu1B N2 C11 C12 -125.30(12) 4 . . .
Cu1B N2 C11 C16 52.92(16) 4 . . .
S1 Cu1A S1 Cu1A -53.866(16) 2_455 . . 4
S1 Cu1A S1 Cu1A 0.0 2_455 . . 3_565
S1 Cu1A S1 Cu1A 53.866(16) 2_455 . . 2_455
S1 Cu1A S1 Cu1B 10.693(15) 2_455 . . 3_565
S1 Cu1A S1 Cu1B -37.81(5) 2_455 . . .
S1 Cu1A S1 Cu1B 70.12(2) 2_455 . . 2_455
S1 Cu1A S1 Cu1B -60.38(2) 2_455 . . 4
S1 Cu1A N1 Cu1B -33.59(5) 2_455 . . .
S1 Cu1A N1 Cu1B -105.51(6) . . . .
S1 Cu1A N1 C1 131.06(10) . . . .
S1 Cu1A N1 C1 -157.02(9) 2_455 . . .
S1 Cu1A N1 C10 -31.33(13) . . . .
S1 Cu1A N1 C10 40.59(14) 2_455 . . .
S1 Cu1B S1 Cu1A 135.12(6) 2_455 . . .
S1 Cu1B S1 Cu1A -12.335(16) 2_455 . . 3_565
S1 Cu1B S1 Cu1A 51.531(16) 2_455 . . 2_455
S1 Cu1B S1 Cu1A -63.148(18) 2_455 . . 4
S1 Cu1B S1 Cu1B -68.498(19) 2_455 . . 4
S1 Cu1B S1 Cu1B 0.0 2_455 . . 3_565
S1 Cu1B S1 Cu1B 68.496(19) 2_455 . . 2_455
S1 Cu1B N1 Cu1A 109.98(10) 2_455 . . .
S1 Cu1B N1 Cu1A 53.79(5) . . . .
S1 Cu1B N1 C1 121.32(11) . . . .
S1 Cu1B N1 C1 177.51(10) 2_455 . . .
S1 Cu1B N1 C10 -8.62(17) 2_455 . . .
S1 Cu1B N1 C10 -64.82(11) . . . .
N1 Cu1A S1 Cu1A 118.26(5) . . . 3_565
N1 Cu1A S1 Cu1A 64.40(4) . . . 4
N1 Cu1A S1 Cu1A 172.13(5) . . . 2_455
N1 Cu1A S1 Cu1B 57.89(5) . . . 4
N1 Cu1A S1 Cu1B 80.46(7) . . . .
N1 Cu1A S1 Cu1B 128.96(4) . . . 3_565
N1 Cu1A S1 Cu1B -171.61(5) . . . 2_455
N1 Cu1B S1 Cu1A 85.40(4) . . . 4
N1 Cu1B S1 Cu1A -76.33(6) . . . .
N1 Cu1B S1 Cu1A 136.21(4) . . . 3_565
N1 Cu1B S1 Cu1A -159.92(5) . . . 2_455
N1 Cu1B S1 Cu1B -142.95(5) . . . 2_455
N1 Cu1B S1 Cu1B 148.55(4) . . . 3_565
N1 Cu1B S1 Cu1B 80.05(4) . . . 4
N1 C1 C2 C3 176.12(13) . . . .
N1 C1 C2 C7 -3.3(2) . . . .
N1 C1 C6 C5 -176.06(13) . . . .
N1 C1 C6 C9 3.2(2) . . . .
N2 Cu1A S1 Cu1A -64.87(9) 2_455 . . 3_565
N2 Cu1A S1 Cu1A -118.74(9) 2_455 . . 4
N2 Cu1A S1 Cu1A -11.01(9) 2_455 . . 2_455
N2 Cu1A S1 Cu1B -102.68(11) 2_455 . . .
N2 Cu1A S1 Cu1B -125.25(9) 2_455 . . 4
N2 Cu1A S1 Cu1B 5.25(9) 2_455 . . 2_455
N2 Cu1A S1 Cu1B -54.18(9) 2_455 . . 3_565
N2 Cu1A N1 Cu1B 76.38(7) 2_455 . . .
N2 Cu1A N1 C1 -47.05(12) 2_455 . . .
N2 Cu1A N1 C10 150.57(12) 2_455 . . .
N2 Cu1B S1 Cu1A -107.33(5) 2_455 . . 3_565
N2 Cu1B S1 Cu1A -158.14(5) 2_455 . . 4
N2 Cu1B S1 Cu1A 40.12(7) 2_455 . . .
N2 Cu1B S1 Cu1A -43.47(5) 2_455 . . 2_455
N2 Cu1B S1 Cu1B -26.50(5) 2_455 . . 2_455
N2 Cu1B S1 Cu1B -163.49(5) 2_455 . . 4
N2 Cu1B S1 Cu1B -95.00(5) 2_455 . . 3_565
N2 Cu1B N1 Cu1A -72.70(6) 2_455 . . .
N2 Cu1B N1 C1 -5.17(13) 2_455 . . .
N2 Cu1B N1 C10 168.70(11) 2_455 . . .
N2 C11 C12 C13 175.74(13) . . . .
N2 C11 C12 C17 -2.7(2) . . . .
N2 C11 C16 C15 -176.22(13) . . . .
N2 C11 C16 C19 2.6(2) . . . .
C1 N1 C10 N2 -177.04(13) . . . .
C1 C2 C3 C4 -0.2(2) . . . .
C2 C1 C6 C5 1.7(2) . . . .
C2 C1 C6 C9 -179.09(14) . . . .
C2 C3 C4 C5 2.0(2) . . . .
C2 C3 C4 C8 -176.10(15) . . . .
C3 C4 C5 C6 -2.0(2) . . . .
C4 C5 C6 C1 0.2(2) . . . .
C4 C5 C6 C9 -179.05(14) . . . .
C6 C1 C2 C3 -1.7(2) . . . .
C6 C1 C2 C7 178.82(15) . . . .
C7 C2 C3 C4 179.31(16) . . . .
C8 C4 C5 C6 176.07(14) . . . .
C10 N1 C1 C2 112.44(15) . . . .
C10 N1 C1 C6 -69.76(18) . . . .
C10 N2 C11 C12 69.06(18) . . . .
C10 N2 C11 C16 -112.72(15) . . . .
C11 N2 C10 N1 179.03(13) . . . .
C11 C12 C13 C14 0.4(2) . . . .
C12 C11 C16 C15 2.0(2) . . . .
C12 C11 C16 C19 -179.15(14) . . . .
C12 C13 C14 C15 2.1(2) . . . .
C12 C13 C14 C18 -175.21(16) . . . .
C13 C14 C15 C16 -2.5(2) . . . .
C14 C15 C16 C11 0.5(2) . . . .
C14 C15 C16 C19 -178.34(16) . . . .
C16 C11 C12 C13 -2.5(2) . . . .
C16 C11 C12 C17 179.12(14) . . . .
C17 C12 C13 C14 178.85(14) . . . .
C18 C14 C15 C16 174.76(16) . . . .

loop_
_exptl_oxdiff_crystal_face_indexfrac_h
_exptl_oxdiff_crystal_face_indexfrac_k
_exptl_oxdiff_crystal_face_indexfrac_l
_exptl_oxdiff_crystal_face_x
_exptl_oxdiff_crystal_face_y
_exptl_oxdiff_crystal_face_z
-2.0001 9.9987 10.0019 0.9979 -0.1304 0.0569
2.0001 -9.9987 -10.0019 -0.9979 0.1304 -0.0569
10.0001 1.0014 -9.9997 -0.6571 -0.6996 0.2839
-10.0000 9.9997 -0.9973 0.5596 -0.2728 -0.7850
9.0000 9.9998 2.0017 0.3848 -0.7369 0.4797
0.0001 9.0011 -10.9975 -0.1849 -0.8650 -0.4736
-9.0000 2.0009 -9.9987 -0.2808 -0.1852 -0.8993
-11.0000 -7.9996 -5.0011 -0.4201 0.5852 -0.7257
11.0000 -8.9994 -2.0024 -0.6911 0.0851 0.7375
0.9999 -8.0012 11.9976 0.2637 0.8161 0.5532
5.0000 12.9998 1.0026 0.5333 -0.8131 0.1604
-9.0001 -1.0015 10.9996 0.6922 0.7044 -0.1905

loop_
_smtbx_masks_void_nr
_smtbx_masks_void_average_x
_smtbx_masks_void_average_y
_smtbx_masks_void_average_z
_smtbx_masks_void_volume
_smtbx_masks_void_count_electrons
1 0.000 0.000 0.000 54.8 0.2
2 0.000 0.000 0.267 8.9 0.1
3 0.000 0.000 0.500 70.9 2.6
4 0.000 0.000 0.733 8.9 0.1
5 0.000 0.267 0.000 8.9 0.2
6 0.000 0.500 0.500 70.9 2.6
7 0.000 0.500 0.000 70.9 2.6
8 0.000 0.733 0.000 8.9 0.0
9 0.233 0.500 0.500 8.9 0.1
10 0.267 0.000 0.000 8.9 0.1
11 0.500 0.500 0.000 70.9 2.6
12 0.500 0.000 0.000 70.9 2.6
13 0.500 0.500 0.500 54.8 0.2
14 0.500 0.000 0.500 70.9 2.6
15 0.500 0.500 0.233 8.9 0.1
16 0.500 0.500 0.767 8.9 0.0
17 0.500 0.233 0.500 8.9 0.2
18 0.500 0.767 0.500 8.9 0.0
19 0.733 0.000 0.000 8.9 0.0
20 0.767 0.500 0.500 8.9 0.1

loop_
_twin_individual_id
_twin_individual_mass_fraction_refined
1 0.511(17)
2 0.489(17)
